data_7151442
loop_
_publ_author_name
'Spiniello, Marisa'
'White, Jonathan M.'

_publ_section_title
;
 Low-temperature X-ray structural studies of the ester and ether
 derivatives of cis- and trans-4-tert-butyl cyclohexanol and
 2-adamantanol: application of the variable oxygen probe to determine
 the relative ?-donor ability of C?H and C?C bonds
;
_journal_issue 17
_journal_name_full 'Organic &amp;  Biomolecular Chemistry'
_journal_page_first 3094
_journal_paper_doi 10.1039/b303453d
_journal_volume 1
_journal_year 2003
_chemical_formula_sum 'C17 H22 N2 O6'
_chemical_formula_weight 350.37
_chemical_melting_point 90.0(5)
_chemical_name_systematic
;
?
;
_space_group_IT_number 14
_symmetry_cell_setting monoclinic
_symmetry_space_group_name_Hall '-P 2ybc'
_symmetry_space_group_name_H-M 'P 1 21/c 1'
_atom_sites_solution_hydrogens geom
_atom_sites_solution_primary direct
_atom_sites_solution_secondary difmap
_audit_creation_method SHELXL-97
_cell_angle_alpha 90.00
_cell_angle_beta 112.56(3)
_cell_angle_gamma 90.00
_cell_formula_units_Z 4
_cell_length_a 15.388(5)
_cell_length_b 7.1290(10)
_cell_length_c 16.839(6)
_cell_measurement_reflns_used 25
_cell_measurement_temperature 130.0(2)
_cell_measurement_theta_max 15
_cell_measurement_theta_min 12
_cell_volume 1705.9(9)
_computing_data_collection 'CAD-4 Software 5.0 (Enraf-Nonius, 1989)'
_computing_data_reduction 'PROCESS_DATA (Gable et al., 1994)'
_computing_structure_refinement 'SHELXL-97 (Sheldrick, 1997)'
_diffrn_ambient_temperature 130.0(2)
_diffrn_measured_fraction_theta_full 0.997
_diffrn_measured_fraction_theta_max 0.997
_diffrn_measurement_device_type 'Enraf-Nonius CAD-4 diffractometer'
_diffrn_measurement_method \q2\q
_diffrn_radiation_monochromator graphite
_diffrn_radiation_source 'fine-focus sealed tube'
_diffrn_radiation_type MoK\a
_diffrn_radiation_wavelength 0.71069
_diffrn_reflns_av_R_equivalents 0.0203
_diffrn_reflns_av_sigmaI/netI 0.0332
_diffrn_reflns_limit_h_max 18
_diffrn_reflns_limit_h_min 0
_diffrn_reflns_limit_k_max 8
_diffrn_reflns_limit_k_min 0
_diffrn_reflns_limit_l_max 18
_diffrn_reflns_limit_l_min -20
_diffrn_reflns_number 3114
_diffrn_reflns_theta_full 24.99
_diffrn_reflns_theta_max 24.99
_diffrn_reflns_theta_min 2.46
_diffrn_standards_decay_% 2
_diffrn_standards_interval_time 9600
_exptl_absorpt_coefficient_mu 0.104
_exptl_crystal_colour yellow
_exptl_crystal_density_diffrn 1.364
_exptl_crystal_density_method 'not measured'
_exptl_crystal_description slabs
_exptl_crystal_F_000 744
_exptl_crystal_size_max 0.6
_exptl_crystal_size_mid 0.37
_exptl_crystal_size_min 0.12
_refine_diff_density_max 0.283
_refine_diff_density_min -0.203
_refine_diff_density_rms 0.047
_refine_ls_extinction_coef 0.0053(12)
_refine_ls_extinction_expression Fc^*^=kFc[1+0.001xFc^2^\l^3^/sin(2\q)]^-1/4^
_refine_ls_extinction_method SHELXL
_refine_ls_goodness_of_fit_ref 1.046
_refine_ls_hydrogen_treatment mixed
_refine_ls_matrix_type full
_refine_ls_number_parameters 227
_refine_ls_number_reflns 2993
_refine_ls_number_restraints 0
_refine_ls_restrained_S_all 1.046
_refine_ls_R_factor_all 0.0610
_refine_ls_R_factor_gt 0.0421
_refine_ls_shift/su_max 0.000
_refine_ls_shift/su_mean 0.000
_refine_ls_structure_factor_coef Fsqd
_refine_ls_weighting_details 'calc w=1/[\s^2^(Fo^2^)+(0.0619P)^2^+0.3901P] where P=(Fo^2^+2Fc^2^)/3'
_refine_ls_weighting_scheme calc
_refine_ls_wR_factor_gt 0.1032
_refine_ls_wR_factor_ref 0.1147
_reflns_number_gt 2323
_reflns_number_total 2993
_reflns_threshold_expression >2sigma(I)
_cod_data_source_file b303453d.txt
_cod_data_source_block compound4e
_cod_depositor_comments
;
The following automatic conversions were performed:

'_chemical_melting_point' value '89.5-90.5' was changed to '90.0(5)'
- the average value was taken and precision was estimated.

Automatic conversion script
Id: cif_fix_values 1569 2011-02-09 13:29:24Z adriana 
;
_cod_original_sg_symbol_H-M P21/c
_cod_database_code 7151442

loop_
_symmetry_equiv_pos_as_xyz
'x, y, z'
'-x, y+1/2, -z+1/2'
'-x, -y, -z'
'x, -y-1/2, z-1/2'

loop_
_atom_site_label
_atom_site_type_symbol
_atom_site_fract_x
_atom_site_fract_y
_atom_site_fract_z
_atom_site_U_iso_or_equiv
_atom_site_adp_type
_atom_site_occupancy
_atom_site_symmetry_multiplicity
_atom_site_calc_flag
_atom_site_refinement_flags
_atom_site_disorder_assembly
_atom_site_disorder_group
C1 C 0.72333(14) 0.5798(3) 0.05189(13) 0.0252(4) Uani 1 1 d . . .
H1 H 0.7334 0.4554 0.0293 0.030 Uiso 1 1 calc R . .
C2 C 0.61885(14) 0.6181(3) 0.02241(13) 0.0272(4) Uani 1 1 d . . .
H2A H 0.5880 0.5081 0.0363 0.033 Uiso 1 1 calc R . .
H2B H 0.5921 0.6339 -0.0408 0.033 Uiso 1 1 calc R . .
C3 C 0.59658(13) 0.7923(3) 0.06375(12) 0.0238(4) Uani 1 1 d . . .
H3A H 0.5275 0.8040 0.0455 0.029 Uiso 1 1 calc R . .
H3B H 0.6196 0.9049 0.0434 0.029 Uiso 1 1 calc R . .
C4 C 0.64212(13) 0.7838(3) 0.16209(12) 0.0213(4) Uani 1 1 d . . .
H4 H 0.6178 0.6677 0.1798 0.026 Uiso 1 1 calc R . .
C5 C 0.74868(13) 0.7566(3) 0.18905(12) 0.0236(4) Uani 1 1 d . . .
H5A H 0.7753 0.8681 0.1715 0.028 Uiso 1 1 calc R . .
H5B H 0.7785 0.7466 0.2525 0.028 Uiso 1 1 calc R . .
C6 C 0.77208(14) 0.5819(3) 0.14896(12) 0.0258(4) Uani 1 1 d . . .
H6A H 0.8410 0.5757 0.1649 0.031 Uiso 1 1 calc R . .
H6B H 0.7531 0.4693 0.1727 0.031 Uiso 1 1 calc R . .
C7 C 0.61510(13) 0.9508(3) 0.20753(12) 0.0238(4) Uani 1 1 d . . .
C8 C 0.64759(15) 1.1391(3) 0.18508(14) 0.0297(5) Uani 1 1 d . . .
H8A H 0.7159 1.1364 0.2009 0.045 Uiso 1 1 calc R . .
H8B H 0.6316 1.2397 0.2167 0.045 Uiso 1 1 calc R . .
H8C H 0.6162 1.1618 0.1232 0.045 Uiso 1 1 calc R . .
C9 C 0.66088(15) 0.9241(3) 0.30551(13) 0.0308(5) Uani 1 1 d . . .
H9A H 0.7294 0.9193 0.3236 0.046 Uiso 1 1 calc R . .
H9B H 0.6386 0.8067 0.3213 0.046 Uiso 1 1 calc R . .
H9C H 0.6438 1.0294 0.3341 0.046 Uiso 1 1 calc R . .
C10 C 0.50833(14) 0.9561(3) 0.18173(14) 0.0314(5) Uani 1 1 d . . .
H10A H 0.4917 1.0624 0.2101 0.047 Uiso 1 1 calc R . .
H10B H 0.4875 0.8391 0.1994 0.047 Uiso 1 1 calc R . .
H10C H 0.4774 0.9703 0.1192 0.047 Uiso 1 1 calc R . .
C11 C 0.84148(13) 0.6946(3) 0.00463(12) 0.0227(4) Uani 1 1 d . . .
C12 C 0.86919(13) 0.8504(3) -0.04093(11) 0.0209(4) Uani 1 1 d . . .
C13 C 0.83455(12) 1.0331(3) -0.04923(11) 0.0204(4) Uani 1 1 d . . .
C14 C 0.85605(13) 1.1673(3) -0.09753(12) 0.0231(4) Uani 1 1 d . . .
H14 H 0.8308 1.2905 -0.1033 0.028 Uiso 1 1 calc R . .
C15 C 0.91591(13) 1.1152(3) -0.13733(12) 0.0224(4) Uani 1 1 d . . .
C16 C 0.95376(13) 0.9374(3) -0.13050(12) 0.0234(4) Uani 1 1 d . . .
H16 H 0.9952 0.9063 -0.1583 0.028 Uiso 1 1 calc R . .
C17 C 0.92966(13) 0.8056(3) -0.08198(12) 0.0224(4) Uani 1 1 d . . .
H17 H 0.9548 0.6824 -0.0766 0.027 Uiso 1 1 calc R . .
N1 N 0.77733(11) 1.0995(2) -0.00208(11) 0.0235(4) Uani 1 1 d . . .
N2 N 0.94115(12) 1.2581(2) -0.18833(11) 0.0289(4) Uani 1 1 d . . .
O1 O 0.76166(9) 0.73029(18) 0.01427(8) 0.0216(3) Uani 1 1 d . . .
O2 O 0.88637(10) 0.5506(2) 0.02498(10) 0.0331(4) Uani 1 1 d . . .
O3 O 0.81521(10) 1.1043(2) 0.07652(9) 0.0294(3) Uani 1 1 d . . .
O4 O 0.69733(10) 1.1520(2) -0.04435(10) 0.0342(4) Uani 1 1 d . . .
O5 O 0.90349(11) 1.4123(2) -0.19672(10) 0.0391(4) Uani 1 1 d . . .
O6 O 0.99891(13) 1.2138(2) -0.21819(12) 0.0470(5) Uani 1 1 d . . .

loop_
_atom_site_aniso_label
_atom_site_aniso_U_11
_atom_site_aniso_U_22
_atom_site_aniso_U_33
_atom_site_aniso_U_23
_atom_site_aniso_U_13
_atom_site_aniso_U_12
C1 0.0341(11) 0.0144(9) 0.0312(10) -0.0012(8) 0.0170(9) -0.0028(8)
C2 0.0310(10) 0.0245(10) 0.0270(10) -0.0041(8) 0.0121(9) -0.0073(9)
C3 0.0212(9) 0.0253(10) 0.0226(10) -0.0002(8) 0.0057(8) -0.0006(8)
C4 0.0247(10) 0.0171(9) 0.0223(10) 0.0020(7) 0.0091(8) -0.0021(7)
C5 0.0254(10) 0.0244(10) 0.0194(9) 0.0020(8) 0.0067(8) -0.0006(8)
C6 0.0280(10) 0.0182(9) 0.0320(11) 0.0076(8) 0.0122(8) 0.0029(8)
C7 0.0279(10) 0.0214(10) 0.0226(9) 0.0009(8) 0.0102(8) -0.0013(8)
C8 0.0398(12) 0.0186(10) 0.0342(11) -0.0004(8) 0.0181(9) 0.0004(9)
C9 0.0385(11) 0.0296(11) 0.0253(10) -0.0024(9) 0.0132(9) -0.0017(9)
C10 0.0308(11) 0.0307(11) 0.0347(11) -0.0001(9) 0.0150(9) 0.0031(9)
C11 0.0273(10) 0.0185(10) 0.0223(9) -0.0037(7) 0.0095(8) 0.0020(8)
C12 0.0211(9) 0.0190(9) 0.0189(9) -0.0027(7) 0.0037(7) 0.0004(8)
C13 0.0195(9) 0.0196(9) 0.0205(9) -0.0039(7) 0.0059(7) 0.0011(8)
C14 0.0218(9) 0.0197(9) 0.0248(10) -0.0003(8) 0.0056(8) 0.0012(8)
C15 0.0213(9) 0.0229(10) 0.0208(9) -0.0002(8) 0.0057(7) -0.0038(8)
C16 0.0210(9) 0.0268(10) 0.0219(9) -0.0071(8) 0.0077(7) -0.0020(8)
C17 0.0237(9) 0.0186(9) 0.0222(9) -0.0037(7) 0.0057(8) 0.0020(8)
N1 0.0268(9) 0.0139(8) 0.0329(10) -0.0015(7) 0.0148(7) -0.0002(7)
N2 0.0301(9) 0.0283(10) 0.0295(9) -0.0002(7) 0.0127(8) -0.0047(8)
O1 0.0269(7) 0.0145(6) 0.0251(7) -0.0002(5) 0.0120(6) -0.0002(5)
O2 0.0411(9) 0.0231(8) 0.0418(9) 0.0073(6) 0.0234(7) 0.0113(7)
O3 0.0396(8) 0.0247(7) 0.0281(8) -0.0036(6) 0.0178(6) -0.0011(6)
O4 0.0255(8) 0.0315(8) 0.0465(9) -0.0007(7) 0.0147(7) 0.0061(6)
O5 0.0414(9) 0.0293(9) 0.0504(10) 0.0137(7) 0.0216(8) 0.0053(7)
O6 0.0611(11) 0.0364(9) 0.0650(11) 0.0050(8) 0.0482(10) 0.0009(8)

loop_
_atom_type_symbol
_atom_type_description
_atom_type_scat_dispersion_real
_atom_type_scat_dispersion_imag
_atom_type_scat_source
C C 0.0033 0.0016 'International Tables Vol C Tables 4.2.6.8 and 6.1.1.4'
H H 0.0000 0.0000 'International Tables Vol C Tables 4.2.6.8 and 6.1.1.4'
N N 0.0061 0.0033 'International Tables Vol C Tables 4.2.6.8 and 6.1.1.4'
O O 0.0106 0.0060 'International Tables Vol C Tables 4.2.6.8 and 6.1.1.4'

loop_
_geom_angle_atom_site_label_1
_geom_angle_atom_site_label_2
_geom_angle_atom_site_label_3
_geom_angle
_geom_angle_site_symmetry_1
_geom_angle_site_symmetry_3
_geom_angle_publ_flag
O1 C1 C6 109.95(15) . . ?
O1 C1 C2 106.05(15) . . ?
C6 C1 C2 112.08(16) . . ?
O1 C1 H1 109.6 . . ?
C6 C1 H1 109.6 . . ?
C2 C1 H1 109.6 . . ?
C1 C2 C3 113.16(16) . . ?
C1 C2 H2A 108.9 . . ?
C3 C2 H2A 108.9 . . ?
C1 C2 H2B 108.9 . . ?
C3 C2 H2B 108.9 . . ?
H2A C2 H2B 107.8 . . ?
C2 C3 C4 111.82(16) . . ?
C2 C3 H3A 109.3 . . ?
C4 C3 H3A 109.3 . . ?
C2 C3 H3B 109.3 . . ?
C4 C3 H3B 109.3 . . ?
H3A C3 H3B 107.9 . . ?
C3 C4 C5 108.54(15) . . ?
C3 C4 C7 113.83(15) . . ?
C5 C4 C7 114.05(15) . . ?
C3 C4 H4 106.6 . . ?
C5 C4 H4 106.6 . . ?
C7 C4 H4 106.6 . . ?
C6 C5 C4 112.26(16) . . ?
C6 C5 H5A 109.2 . . ?
C4 C5 H5A 109.2 . . ?
C6 C5 H5B 109.2 . . ?
C4 C5 H5B 109.2 . . ?
H5A C5 H5B 107.9 . . ?
C1 C6 C5 112.51(16) . . ?
C1 C6 H6A 109.1 . . ?
C5 C6 H6A 109.1 . . ?
C1 C6 H6B 109.1 . . ?
C5 C6 H6B 109.1 . . ?
H6A C6 H6B 107.8 . . ?
C8 C7 C10 108.98(17) . . ?
C8 C7 C9 108.36(16) . . ?
C10 C7 C9 107.93(16) . . ?
C8 C7 C4 112.06(15) . . ?
C10 C7 C4 109.87(16) . . ?
C9 C7 C4 109.54(16) . . ?
C7 C8 H8A 109.5 . . ?
C7 C8 H8B 109.5 . . ?
H8A C8 H8B 109.5 . . ?
C7 C8 H8C 109.5 . . ?
H8A C8 H8C 109.5 . . ?
H8B C8 H8C 109.5 . . ?
C7 C9 H9A 109.5 . . ?
C7 C9 H9B 109.5 . . ?
H9A C9 H9B 109.5 . . ?
C7 C9 H9C 109.5 . . ?
H9A C9 H9C 109.5 . . ?
H9B C9 H9C 109.5 . . ?
C7 C10 H10A 109.5 . . ?
C7 C10 H10B 109.5 . . ?
H10A C10 H10B 109.5 . . ?
C7 C10 H10C 109.5 . . ?
H10A C10 H10C 109.5 . . ?
H10B C10 H10C 109.5 . . ?
O2 C11 O1 125.71(18) . . ?
O2 C11 C12 121.91(17) . . ?
O1 C11 C12 112.26(16) . . ?
C17 C12 C13 117.87(18) . . ?
C17 C12 C11 117.29(17) . . ?
C13 C12 C11 124.73(17) . . ?
C14 C13 C12 122.66(18) . . ?
C14 C13 N1 115.12(16) . . ?
C12 C13 N1 122.10(17) . . ?
C13 C14 C15 117.13(18) . . ?
C13 C14 H14 121.4 . . ?
C15 C14 H14 121.4 . . ?
C14 C15 C16 122.99(18) . . ?
C14 C15 N2 118.01(17) . . ?
C16 C15 N2 118.99(17) . . ?
C15 C16 C17 118.15(18) . . ?
C15 C16 H16 120.9 . . ?
C17 C16 H16 120.9 . . ?
C16 C17 C12 121.19(18) . . ?
C16 C17 H17 119.4 . . ?
C12 C17 H17 119.4 . . ?
O4 N1 O3 125.22(17) . . ?
O4 N1 C13 117.53(16) . . ?
O3 N1 C13 117.19(15) . . ?
O6 N2 O5 124.93(18) . . ?
O6 N2 C15 117.21(17) . . ?
O5 N2 C15 117.86(16) . . ?
C11 O1 C1 117.01(14) . . ?

loop_
_geom_bond_atom_site_label_1
_geom_bond_atom_site_label_2
_geom_bond_distance
_geom_bond_site_symmetry_2
_geom_bond_publ_flag
C1 O1 1.479(2) . ?
C1 C6 1.515(3) . ?
C1 C2 1.514(3) . ?
C1 H1 1.0000 . ?
C2 C3 1.525(3) . ?
C2 H2A 0.9900 . ?
C2 H2B 0.9900 . ?
C3 C4 1.532(3) . ?
C3 H3A 0.9900 . ?
C3 H3B 0.9900 . ?
C4 C5 1.537(3) . ?
C4 C7 1.555(3) . ?
C4 H4 1.0000 . ?
C5 C6 1.524(3) . ?
C5 H5A 0.9900 . ?
C5 H5B 0.9900 . ?
C6 H6A 0.9900 . ?
C6 H6B 0.9900 . ?
C7 C8 1.530(3) . ?
C7 C10 1.530(3) . ?
C7 C9 1.537(3) . ?
C8 H8A 0.9800 . ?
C8 H8B 0.9800 . ?
C8 H8C 0.9800 . ?
C9 H9A 0.9800 . ?
C9 H9B 0.9800 . ?
C9 H9C 0.9800 . ?
C10 H10A 0.9800 . ?
C10 H10B 0.9800 . ?
C10 H10C 0.9800 . ?
C11 O2 1.211(2) . ?
C11 O1 1.324(2) . ?
C11 C12 1.502(3) . ?
C12 C17 1.392(3) . ?
C12 C13 1.394(3) . ?
C13 C14 1.376(3) . ?
C13 N1 1.472(2) . ?
C14 C15 1.382(3) . ?
C14 H14 0.9500 . ?
C15 C16 1.381(3) . ?
C15 N2 1.477(3) . ?
C16 C17 1.386(3) . ?
C16 H16 0.9500 . ?
C17 H17 0.9500 . ?
N1 O4 1.221(2) . ?
N1 O3 1.225(2) . ?
N2 O6 1.219(2) . ?
N2 O5 1.225(2) . ?

loop_
_geom_torsion_atom_site_label_1
_geom_torsion_atom_site_label_2
_geom_torsion_atom_site_label_3
_geom_torsion_atom_site_label_4
_geom_torsion
_geom_torsion_site_symmetry_1
_geom_torsion_site_symmetry_2
_geom_torsion_site_symmetry_3
_geom_torsion_site_symmetry_4
_geom_torsion_publ_flag
O1 C1 C2 C3 -69.63(19) . . . . ?
C6 C1 C2 C3 50.4(2) . . . . ?
C1 C2 C3 C4 -54.5(2) . . . . ?
C2 C3 C4 C5 56.4(2) . . . . ?
C2 C3 C4 C7 -175.43(16) . . . . ?
C3 C4 C5 C6 -56.9(2) . . . . ?
C7 C4 C5 C6 175.07(15) . . . . ?
O1 C1 C6 C5 67.5(2) . . . . ?
C2 C1 C6 C5 -50.2(2) . . . . ?
C4 C5 C6 C1 54.8(2) . . . . ?
C3 C4 C7 C8 -62.2(2) . . . . ?
C5 C4 C7 C8 63.1(2) . . . . ?
C3 C4 C7 C10 59.1(2) . . . . ?
C5 C4 C7 C10 -175.55(16) . . . . ?
C3 C4 C7 C9 177.55(15) . . . . ?
C5 C4 C7 C9 -57.2(2) . . . . ?
O2 C11 C12 C17 18.9(3) . . . . ?
O1 C11 C12 C17 -157.40(16) . . . . ?
O2 C11 C12 C13 -165.01(18) . . . . ?
O1 C11 C12 C13 18.7(3) . . . . ?
C17 C12 C13 C14 1.5(3) . . . . ?
C11 C12 C13 C14 -174.53(17) . . . . ?
C17 C12 C13 N1 -174.28(16) . . . . ?
C11 C12 C13 N1 9.7(3) . . . . ?
C12 C13 C14 C15 -1.2(3) . . . . ?
N1 C13 C14 C15 174.92(16) . . . . ?
C13 C14 C15 C16 0.1(3) . . . . ?
C13 C14 C15 N2 -179.01(16) . . . . ?
C14 C15 C16 C17 0.5(3) . . . . ?
N2 C15 C16 C17 179.64(16) . . . . ?
C15 C16 C17 C12 -0.2(3) . . . . ?
C13 C12 C17 C16 -0.8(3) . . . . ?
C11 C12 C17 C16 175.52(17) . . . . ?
C14 C13 N1 O4 65.2(2) . . . . ?
C12 C13 N1 O4 -118.70(19) . . . . ?
C14 C13 N1 O3 -112.05(19) . . . . ?
C12 C13 N1 O3 64.1(2) . . . . ?
C14 C15 N2 O6 175.16(18) . . . . ?
C16 C15 N2 O6 -4.0(3) . . . . ?
C14 C15 N2 O5 -4.1(3) . . . . ?
C16 C15 N2 O5 176.79(17) . . . . ?
O2 C11 O1 C1 -1.1(3) . . . . ?
C12 C11 O1 C1 175.08(14) . . . . ?
C6 C1 O1 C11 81.80(19) . . . . ?
C2 C1 O1 C11 -156.83(15) . . . . ?
